data_8105421
loop_
_publ_author_name
'Ramoba, Lesetja V.'
'Alexander, Orbett T.'
'Visser, Hendrik G.'
'Manicum, Amanda-Lee E.'

_publ_section_title
;
 The crystal structure of fac-tricarbonyl(1,10-phenanthroline-\k2
 N,N&#x2032;)-(pyrazole-\kN)rhenium(I)nitrate, C18H12O3N4Re
;
_journal_issue 5
_journal_name_full 'Zeitschrift f\"ur Kristallographie - New Crystal Structures'
_journal_page_first 1203
_journal_page_last 1205
_journal_paper_doi 10.1515/ncrs-2020-0249
_journal_volume 235
_journal_year 2020
_chemical_formula_moiety 'C18 H12 N4 O3 Re, N O3'
_chemical_formula_sum 'C18 H12 N5 O6 Re'
_chemical_formula_weight 580.53
_space_group_crystal_system triclinic
_space_group_IT_number 2
_space_group_name_Hall '-P 1'
_space_group_name_H-M_alt 'P -1'
_atom_sites_solution_hydrogens mixed
_cell_angle_alpha 87.606(5)
_cell_angle_beta 74.502(5)
_cell_angle_gamma 88.028(5)
_cell_formula_units_Z 2
_cell_length_a 8.3476(15)
_cell_length_b 9.5742(17)
_cell_length_c 12.435(2)
_cell_measurement_reflns_used 4333
_cell_measurement_temperature 100.0
_cell_measurement_theta_max 28
_cell_measurement_theta_min 3.954
_cell_volume 956.6(3)
_computing_cell_refinement 'Bruker SAINT'
_computing_data_collection 'Bruker APEX II'
_computing_data_reduction 'Bruker SAINT'
_computing_molecular_graphics 'Olex2 1.3 (Dolomanov et al., 2009)'
_computing_publication_material 'Olex2 1.3 (Dolomanov et al., 2009)'
_computing_structure_refinement 'SHELXL 2017/1 (Sheldrick, 2015)'
_computing_structure_solution 'ShelXT (Sheldrick, 2015)'
_diffrn_ambient_temperature 100.0
_diffrn_measured_fraction_theta_full 0.996
_diffrn_measured_fraction_theta_max 0.997
_diffrn_measurement_device_type 'Bruker APEX-II CCD'
_diffrn_measurement_method '\f and \w scans'
_diffrn_radiation_type MoK\a
_diffrn_radiation_wavelength 0.71073
_diffrn_reflns_av_R_equivalents 0.0305
_diffrn_reflns_av_unetI/netI 0.0266
_diffrn_reflns_Laue_measured_fraction_full 0.996
_diffrn_reflns_Laue_measured_fraction_max 0.997
_diffrn_reflns_limit_h_max 11
_diffrn_reflns_limit_h_min -11
_diffrn_reflns_limit_k_max 12
_diffrn_reflns_limit_k_min -12
_diffrn_reflns_limit_l_max 16
_diffrn_reflns_limit_l_min -13
_diffrn_reflns_number 14935
_diffrn_reflns_point_group_measured_fraction_full 0.996
_diffrn_reflns_point_group_measured_fraction_max 0.997
_diffrn_reflns_theta_full 25.242
_diffrn_reflns_theta_max 28.000
_diffrn_reflns_theta_min 3.954
_exptl_absorpt_coefficient_mu 6.400
_exptl_absorpt_correction_T_max 0.7457
_exptl_absorpt_correction_T_min 0.5686
_exptl_absorpt_correction_type multi-scan
_exptl_absorpt_process_details
;
 SADABS 2016/2: Krause, L., Herbst-Irmer, R., Sheldrick G.M. & Stalke D.,
 J. Appl. Cryst. 48 (2015) 3-10
;
_exptl_crystal_colour Yellow
_exptl_crystal_density_diffrn 2.016
_exptl_crystal_description Block
_exptl_crystal_F_000 556
_exptl_crystal_size_max 0.508
_exptl_crystal_size_mid 0.255
_exptl_crystal_size_min 0.246
_refine_diff_density_max 1.205
_refine_diff_density_min -1.098
_refine_diff_density_rms 0.105
_refine_ls_extinction_coef .
_refine_ls_extinction_method none
_refine_ls_goodness_of_fit_ref 1.096
_refine_ls_hydrogen_treatment mixed
_refine_ls_matrix_type full
_refine_ls_number_parameters 269
_refine_ls_number_reflns 4594
_refine_ls_number_restraints 87
_refine_ls_restrained_S_all 1.136
_refine_ls_R_factor_all 0.0235
_refine_ls_R_factor_gt 0.0213
_refine_ls_shift/su_max 0.002
_refine_ls_shift/su_mean 0.000
_refine_ls_structure_factor_coef Fsqd
_refine_ls_weighting_details 'w=1/[\s^2^(Fo^2^)+(0.0222P)^2^+0.7667P] where P=(Fo^2^+2Fc^2^)/3'
_refine_ls_weighting_scheme calc
_refine_ls_wR_factor_gt 0.0513
_refine_ls_wR_factor_ref 0.0523
_reflns_Friedel_coverage 0.000
_reflns_Friedel_fraction_full .
_reflns_Friedel_fraction_max .
_reflns_number_gt 4333
_reflns_number_total 4594
_reflns_threshold_expression 'I > 2\s(I)'
_cod_data_source_file suppl_ncrs-2020-0249_suppl.cif
_cod_data_source_block 19pam1_0m
_cod_database_code 8105421
_shelx_space_group_comment
;
The symmetry employed for this shelxl refinement is uniquely defined
by the following loop, which should always be used as a source of
symmetry information in preference to the above space-group names.
They are only intended as comments.
;
_shelx_estimated_absorpt_t_max 0.302
_shelx_estimated_absorpt_t_min 0.139
_olex2_refinement_description
;
1. Fixed Uiso
 At 1.2 times of:
  All C(H) groups
2. Restrained distances
 N5-O4 \\sim N5-O5A \\sim N5-O6
 with sigma of 0.02
 O4A-O5 \\sim O5-O6 \\sim O6-O4A
 with sigma of 0.04
 N5-O4A \\sim N5-O5 \\sim N5-O6
 with sigma of 0.02
 O4-O5A \\sim O5A-O6 \\sim O6-O4
 with sigma of 0.04
3. Restrained planarity
 O6, N5, O4A, O5
 with sigma of 0.1
 O6, N5, O5A, O4
 with sigma of 0.1
4. Uiso/Uaniso restraints and constraints
O6 \\sim N5 \\sim O4A \\sim O5: within 2A with sigma of 0.04 and sigma for
terminal atoms of 0.08 within 2A
O6 \\sim N5 \\sim O5A \\sim O4: within 2A with sigma of 0.04 and sigma for
terminal atoms of 0.08 within 2A
Uanis(O6) = Uanis(O4A) = Uanis(O4) = Uanis(O5A) = Uanis(O5)
5. Rigid body (RIGU) restrains
 O6, N5, O5, O4A
 with sigma for 1-2 distances of 0.004 and sigma for 1-3 distances of 0.008
 O6, O5A, N5, O4
 with sigma for 1-2 distances of 0.004 and sigma for 1-3 distances of 0.008
6. Others
 Fixed Sof: O4(0.6) O5A(0.4) O4A(0.4) O5(0.6)
7.a Aromatic/amide H refined with riding coordinates:
 C4(H4A), C5(H5), C6(H6), C10(H10), C11(H11), C12(H12), C14(H14), C15(H15),
 C16(H16), C17(H17), C18(H18)
;

loop_
_space_group_symop_operation_xyz
'x, y, z'
'-x, -y, -z'

loop_
_atom_site_label
_atom_site_type_symbol
_atom_site_fract_x
_atom_site_fract_y
_atom_site_fract_z
_atom_site_U_iso_or_equiv
_atom_site_adp_type
_atom_site_occupancy
_atom_site_site_symmetry_order
_atom_site_calc_flag
_atom_site_refinement_flags_posn
_atom_site_refinement_flags_adp
_atom_site_refinement_flags_occupancy
_atom_site_disorder_assembly
_atom_site_disorder_group
Re1 Re 0.62238(2) 0.63841(2) 0.72199(2) 0.02954(5) Uani 1 1 d . . . . .
O1 O 0.4660(4) 0.4235(3) 0.9076(2) 0.0559(7) Uani 1 1 d . . . . .
O2 O 0.8504(4) 0.4107(3) 0.5891(3) 0.0688(9) Uani 1 1 d . . . . .
O3 O 0.3464(4) 0.5565(3) 0.6180(3) 0.0609(8) Uani 1 1 d . . . . .
N1 N 0.4932(3) 0.8212(3) 0.8056(2) 0.0288(5) Uani 1 1 d . . . . .
N2 N 0.6982(3) 0.8115(3) 0.6006(2) 0.0333(5) Uani 1 1 d . . . . .
N3 N 0.8197(3) 0.7025(3) 0.7917(2) 0.0344(6) Uani 1 1 d . . . . .
N4 N 0.9101(4) 0.6126(3) 0.8405(3) 0.0452(7) Uani 1 1 d . . . . .
C1 C 0.5308(4) 0.5033(3) 0.8395(3) 0.0377(7) Uani 1 1 d . . . . .
C2 C 0.7633(4) 0.4946(4) 0.6396(3) 0.0437(8) Uani 1 1 d . . . . .
C3 C 0.4491(4) 0.5892(4) 0.6570(3) 0.0382(7) Uani 1 1 d . . . . .
C4 C 0.4020(4) 0.8272(3) 0.9113(3) 0.0346(6) Uani 1 1 d . . . . .
H4A H 0.389143 0.744134 0.956964 0.041 Uiso 1 1 calc R U . . .
C5 C 0.3251(4) 0.9496(4) 0.9571(3) 0.0411(7) Uani 1 1 d . . . . .
H5 H 0.263207 0.949667 1.033267 0.049 Uiso 1 1 calc R U . . .
C6 C 0.3380(4) 1.0710(4) 0.8927(3) 0.0404(7) Uani 1 1 d . . . . .
H6 H 0.282333 1.154553 0.922799 0.048 Uiso 1 1 calc R U . . .
C7 C 0.4347(4) 1.0692(3) 0.7819(3) 0.0348(6) Uani 1 1 d . . . . .
C8 C 0.5123(3) 0.9426(3) 0.7420(2) 0.0283(6) Uani 1 1 d . . . . .
C9 C 0.6222(4) 0.9368(3) 0.6321(3) 0.0309(6) Uani 1 1 d . . . . .
C10 C 0.8058(5) 0.8053(4) 0.4988(3) 0.0460(8) Uani 1 1 d . . . . .
H10 H 0.860171 0.718756 0.475041 0.055 Uiso 1 1 calc R U . . .
C11 C 0.8397(5) 0.9231(5) 0.4271(3) 0.0556(10) Uani 1 1 d . . . . .
H11 H 0.916752 0.915421 0.355831 0.067 Uiso 1 1 calc R U . . .
C12 C 0.7635(5) 1.0491(4) 0.4580(3) 0.0502(9) Uani 1 1 d . . . . .
H12 H 0.786898 1.128666 0.408621 0.060 Uiso 1 1 calc R U . . .
C13 C 0.6501(4) 1.0598(3) 0.5637(3) 0.0387(7) Uani 1 1 d . . . . .
C14 C 0.5614(5) 1.1852(4) 0.6046(3) 0.0454(8) Uani 1 1 d . . . . .
H14 H 0.575442 1.267240 0.557656 0.055 Uiso 1 1 calc R U . . .
C15 C 0.4578(5) 1.1899(3) 0.7085(3) 0.0433(8) Uani 1 1 d . . . . .
H15 H 0.399598 1.274615 0.733155 0.052 Uiso 1 1 calc R U . . .
C16 C 1.0242(5) 0.6786(4) 0.8743(4) 0.0534(10) Uani 1 1 d . . . . .
H16 H 1.102169 0.636372 0.909766 0.064 Uiso 1 1 calc R U . . .
C17 C 1.0096(5) 0.8184(4) 0.8490(4) 0.0493(9) Uani 1 1 d . . . . .
H17 H 1.073425 0.892119 0.863410 0.059 Uiso 1 1 calc R U . . .
C18 C 0.8813(4) 0.8284(3) 0.7977(3) 0.0388(7) Uani 1 1 d . . . . .
H18 H 0.842031 0.913406 0.770383 0.047 Uiso 1 1 calc R U . . .
O6 O 0.8355(4) 1.3339(3) 0.8784(3) 0.0694(7) Uani 1 1 d D U . . .
N5 N 0.9652(5) 1.2678(3) 0.8351(3) 0.0703(11) Uani 1 1 d D U . . .
O4 O 0.9972(7) 1.1417(5) 0.8339(6) 0.0694(7) Uani 0.6 1 d D U P A 1
O5A O 1.0819(10) 1.3220(8) 0.7666(8) 0.0694(7) Uani 0.4 1 d D U P A 1
O4A O 0.9255(10) 1.1451(8) 0.8123(8) 0.0694(7) Uani 0.4 1 d D U P A 2
O5 O 1.0977(7) 1.3399(5) 0.8388(6) 0.0694(7) Uani 0.6 1 d D U P A 2
H4 H 0.888(5) 0.513(5) 0.857(4) 0.055(12) Uiso 1 1 d . . . . .

loop_
_atom_site_aniso_label
_atom_site_aniso_U_11
_atom_site_aniso_U_22
_atom_site_aniso_U_33
_atom_site_aniso_U_23
_atom_site_aniso_U_13
_atom_site_aniso_U_12
Re1 0.03394(7) 0.02355(7) 0.03311(7) -0.00030(4) -0.01229(5) -0.00230(4)
O1 0.079(2) 0.0433(14) 0.0481(16) 0.0140(12) -0.0219(15) -0.0216(14)
O2 0.0553(17) 0.0503(17) 0.094(2) -0.0285(16) -0.0046(17) 0.0079(14)
O3 0.0643(18) 0.0701(19) 0.0612(18) 0.0111(15) -0.0386(15) -0.0224(15)
N1 0.0296(12) 0.0268(12) 0.0306(13) 0.0032(9) -0.0094(10) -0.0016(9)
N2 0.0343(13) 0.0341(13) 0.0307(13) -0.0004(10) -0.0071(11) -0.0029(10)
N3 0.0370(13) 0.0244(12) 0.0445(15) -0.0004(10) -0.0158(12) -0.0006(10)
N4 0.0491(17) 0.0292(14) 0.066(2) 0.0033(13) -0.0311(16) -0.0009(12)
C1 0.0484(18) 0.0299(15) 0.0416(18) -0.0013(13) -0.0232(15) -0.0051(13)
C2 0.0406(18) 0.0337(17) 0.058(2) -0.0059(15) -0.0149(17) -0.0039(14)
C3 0.0438(18) 0.0366(17) 0.0362(17) 0.0045(13) -0.0144(15) -0.0047(13)
C4 0.0314(15) 0.0382(16) 0.0333(16) 0.0044(12) -0.0079(13) -0.0034(12)
C5 0.0350(16) 0.052(2) 0.0351(17) -0.0085(14) -0.0055(14) -0.0014(14)
C6 0.0361(16) 0.0364(17) 0.051(2) -0.0117(14) -0.0142(15) 0.0022(13)
C7 0.0352(15) 0.0293(15) 0.0431(18) -0.0012(13) -0.0158(14) -0.0021(12)
C8 0.0280(13) 0.0276(13) 0.0319(15) 0.0020(11) -0.0128(12) -0.0026(11)
C9 0.0324(14) 0.0308(14) 0.0309(15) 0.0025(11) -0.0106(12) -0.0060(11)
C10 0.0467(19) 0.051(2) 0.0345(18) -0.0062(15) 0.0002(15) -0.0054(16)
C11 0.060(2) 0.069(3) 0.0317(18) 0.0048(17) -0.0010(17) -0.019(2)
C12 0.063(2) 0.051(2) 0.0379(19) 0.0130(16) -0.0154(17) -0.0210(18)
C13 0.0456(18) 0.0360(16) 0.0386(17) 0.0090(13) -0.0183(15) -0.0123(14)
C14 0.058(2) 0.0297(16) 0.054(2) 0.0111(15) -0.0262(18) -0.0101(15)
C15 0.053(2) 0.0257(15) 0.057(2) -0.0005(14) -0.0249(18) 0.0000(14)
C16 0.052(2) 0.045(2) 0.074(3) 0.0048(19) -0.037(2) -0.0012(16)
C17 0.0466(19) 0.0380(18) 0.072(3) -0.0078(17) -0.0303(19) -0.0058(15)
C18 0.0406(17) 0.0272(14) 0.053(2) -0.0011(13) -0.0193(15) -0.0029(12)
O6 0.0626(14) 0.0456(10) 0.0871(17) 0.0067(11) 0.0001(13) 0.0090(10)
N5 0.085(2) 0.0307(15) 0.070(2) 0.0105(15) 0.019(2) 0.0088(15)
O4 0.0626(14) 0.0456(10) 0.0871(17) 0.0067(11) 0.0001(13) 0.0090(10)
O5A 0.0626(14) 0.0456(10) 0.0871(17) 0.0067(11) 0.0001(13) 0.0090(10)
O4A 0.0626(14) 0.0456(10) 0.0871(17) 0.0067(11) 0.0001(13) 0.0090(10)
O5 0.0626(14) 0.0456(10) 0.0871(17) 0.0067(11) 0.0001(13) 0.0090(10)

loop_
_atom_type_symbol
_atom_type_description
_atom_type_scat_dispersion_real
_atom_type_scat_dispersion_imag
_atom_type_scat_source
C C 0.0033 0.0016 'International Tables Vol C Tables 4.2.6.8 and 6.1.1.4'
H H 0.0000 0.0000 'International Tables Vol C Tables 4.2.6.8 and 6.1.1.4'
N N 0.0061 0.0033 'International Tables Vol C Tables 4.2.6.8 and 6.1.1.4'
O O 0.0106 0.0060 'International Tables Vol C Tables 4.2.6.8 and 6.1.1.4'
Re Re -1.0185 7.2310 'International Tables Vol C Tables 4.2.6.8 and 6.1.1.4'

loop_
_geom_angle_atom_site_label_1
_geom_angle_atom_site_label_2
_geom_angle_atom_site_label_3
_geom_angle
_geom_angle_site_symmetry_1
_geom_angle_site_symmetry_3
N1 Re1 N2 75.43(10) . .
N3 Re1 N1 83.03(9) . .
N3 Re1 N2 85.63(10) . .
C1 Re1 N1 96.87(12) . .
C1 Re1 N2 171.98(12) . .
C1 Re1 N3 95.76(12) . .
C2 Re1 N1 171.65(12) . .
C2 Re1 N2 98.00(13) . .
C2 Re1 N3 91.42(13) . .
C2 Re1 C1 89.87(15) . .
C3 Re1 N1 95.85(12) . .
C3 Re1 N2 92.03(12) . .
C3 Re1 N3 177.59(11) . .
C3 Re1 C1 86.48(14) . .
C3 Re1 C2 89.46(15) . .
C4 N1 Re1 127.1(2) . .
C4 N1 C8 117.6(3) . .
C8 N1 Re1 115.3(2) . .
C9 N2 Re1 115.0(2) . .
C10 N2 Re1 127.1(2) . .
C10 N2 C9 117.9(3) . .
N4 N3 Re1 123.8(2) . .
C18 N3 Re1 131.5(2) . .
C18 N3 N4 104.7(3) . .
N3 N4 H4 125(2) . .
C16 N4 N3 111.5(3) . .
C16 N4 H4 123(2) . .
O1 C1 Re1 175.3(3) . .
O2 C2 Re1 178.4(3) . .
O3 C3 Re1 178.4(3) . .
N1 C4 H4A 118.7 . .
N1 C4 C5 122.7(3) . .
C5 C4 H4A 118.7 . .
C4 C5 H5 119.9 . .
C6 C5 C4 120.2(3) . .
C6 C5 H5 119.9 . .
C5 C6 H6 120.6 . .
C5 C6 C7 118.7(3) . .
C7 C6 H6 120.6 . .
C6 C7 C8 117.9(3) . .
C6 C7 C15 123.1(3) . .
C8 C7 C15 118.9(3) . .
N1 C8 C7 122.8(3) . .
N1 C8 C9 116.8(3) . .
C7 C8 C9 120.3(3) . .
N2 C9 C8 117.1(3) . .
N2 C9 C13 123.5(3) . .
C13 C9 C8 119.3(3) . .
N2 C10 H10 119.2 . .
N2 C10 C11 121.6(4) . .
C11 C10 H10 119.2 . .
C10 C11 H11 119.5 . .
C12 C11 C10 120.9(4) . .
C12 C11 H11 119.5 . .
C11 C12 H12 120.4 . .
C11 C12 C13 119.2(3) . .
C13 C12 H12 120.4 . .
C9 C13 C14 118.8(3) . .
C12 C13 C9 116.9(3) . .
C12 C13 C14 124.3(3) . .
C13 C14 H14 119.3 . .
C15 C14 C13 121.5(3) . .
C15 C14 H14 119.3 . .
C7 C15 H15 119.5 . .
C14 C15 C7 120.9(3) . .
C14 C15 H15 119.5 . .
N4 C16 H16 126.0 . .
N4 C16 C17 107.9(3) . .
C17 C16 H16 126.0 . .
C16 C17 H17 127.6 . .
C16 C17 C18 104.8(3) . .
C18 C17 H17 127.6 . .
N3 C18 C17 111.0(3) . .
N3 C18 H18 124.5 . .
C17 C18 H18 124.5 . .
O6 N5 O4A 108.2(5) . .
O6 N5 O5 110.3(4) . .
O4 N5 O6 130.9(4) . .
O5A N5 O6 122.2(5) . .
O5A N5 O4 105.9(5) . .
O4A N5 O5 140.8(5) . .

loop_
_geom_bond_atom_site_label_1
_geom_bond_atom_site_label_2
_geom_bond_distance
_geom_bond_site_symmetry_2
Re1 N1 2.175(3) .
Re1 N2 2.186(3) .
Re1 N3 2.172(3) .
Re1 C1 1.925(3) .
Re1 C2 1.921(4) .
Re1 C3 1.916(3) .
O1 C1 1.149(4) .
O2 C2 1.152(5) .
O3 C3 1.150(4) .
N1 C4 1.333(4) .
N1 C8 1.368(4) .
N2 C9 1.361(4) .
N2 C10 1.344(4) .
N3 N4 1.354(4) .
N3 C18 1.339(4) .
N4 C16 1.326(5) .
N4 H4 0.98(4) .
C4 H4A 0.9500 .
C4 C5 1.385(5) .
C5 H5 0.9500 .
C5 C6 1.374(5) .
C6 H6 0.9500 .
C6 C7 1.398(5) .
C7 C8 1.400(4) .
C7 C15 1.427(5) .
C8 C9 1.430(4) .
C9 C13 1.412(4) .
C10 H10 0.9500 .
C10 C11 1.396(5) .
C11 H11 0.9500 .
C11 C12 1.365(6) .
C12 H12 0.9500 .
C12 C13 1.405(5) .
C13 C14 1.428(5) .
C14 H14 0.9500 .
C14 C15 1.351(5) .
C15 H15 0.9500 .
C16 H16 0.9500 .
C16 C17 1.371(5) .
C17 H17 0.9500 .
C17 C18 1.384(5) .
C18 H18 0.9500 .
O6 N5 1.238(4) .
N5 O4 1.227(6) .
N5 O5A 1.224(8) .
N5 O4A 1.294(8) .
N5 O5 1.336(6) .

loop_
_geom_torsion_atom_site_label_1
_geom_torsion_atom_site_label_2
_geom_torsion_atom_site_label_3
_geom_torsion_atom_site_label_4
_geom_torsion
_geom_torsion_site_symmetry_1
_geom_torsion_site_symmetry_2
_geom_torsion_site_symmetry_3
_geom_torsion_site_symmetry_4
Re1 N1 C4 C5 179.6(2) . . . .
Re1 N1 C8 C7 178.5(2) . . . .
Re1 N1 C8 C9 -4.0(3) . . . .
Re1 N2 C9 C8 4.1(3) . . . .
Re1 N2 C9 C13 -177.7(2) . . . .
Re1 N2 C10 C11 177.7(3) . . . .
Re1 N3 N4 C16 179.0(3) . . . .
Re1 N3 C18 C17 -179.3(3) . . . .
N1 C4 C5 C6 1.4(5) . . . .
N1 C8 C9 N2 -0.1(4) . . . .
N1 C8 C9 C13 -178.3(3) . . . .
N2 C9 C13 C12 -0.2(5) . . . .
N2 C9 C13 C14 179.0(3) . . . .
N2 C10 C11 C12 -0.3(6) . . . .
N3 N4 C16 C17 0.8(5) . . . .
N4 N3 C18 C17 0.4(4) . . . .
N4 C16 C17 C18 -0.5(5) . . . .
C4 N1 C8 C7 -2.8(4) . . . .
C4 N1 C8 C9 174.7(3) . . . .
C4 C5 C6 C7 -2.3(5) . . . .
C5 C6 C7 C8 0.6(5) . . . .
C5 C6 C7 C15 -179.2(3) . . . .
C6 C7 C8 N1 1.9(4) . . . .
C6 C7 C8 C9 -175.5(3) . . . .
C6 C7 C15 C14 175.5(3) . . . .
C7 C8 C9 N2 177.4(3) . . . .
C7 C8 C9 C13 -0.7(4) . . . .
C8 N1 C4 C5 1.1(4) . . . .
C8 C7 C15 C14 -4.4(5) . . . .
C8 C9 C13 C12 177.9(3) . . . .
C8 C9 C13 C14 -2.9(5) . . . .
C9 N2 C10 C11 0.1(5) . . . .
C9 C13 C14 C15 3.0(5) . . . .
C10 N2 C9 C8 -178.0(3) . . . .
C10 N2 C9 C13 0.1(5) . . . .
C10 C11 C12 C13 0.2(6) . . . .
C11 C12 C13 C9 0.0(5) . . . .
C11 C12 C13 C14 -179.1(4) . . . .
C12 C13 C14 C15 -177.9(4) . . . .
C13 C14 C15 C7 0.6(5) . . . .
C15 C7 C8 N1 -178.2(3) . . . .
C15 C7 C8 C9 4.4(4) . . . .
C16 C17 C18 N3 0.1(5) . . . .
C18 N3 N4 C16 -0.7(4) . . . .
